data_7235713
loop_
_publ_author_name
'Wu, Bo'
'Yang, Hongwei'
'Wang, Zhixin'
'Lin, Qiuhan'
'Ju, Xuehai'
'Lu, Chunxu'
'Cheng, Guangbin'

_publ_section_title
;
 Synthesis and characterization of new energetic derivatives containing a
 high nitrogen content moiety and picryl group: a new strategy for
 incorporating the picryl functionality
;
_journal_issue 95
_journal_name_full 'RSC Adv.'
_journal_page_first 53282
_journal_paper_doi 10.1039/C4RA08084J
_journal_volume 4
_journal_year 2014
_chemical_formula_sum 'C16 H16 Cl2 N14 O12'
_chemical_formula_weight 667.33
_space_group_IT_number 61
_space_group_name_Hall '-P 2ac 2ab'
_space_group_name_H-M_alt 'P b c a'
_symmetry_cell_setting orthorhombic
_symmetry_space_group_name_H-M 'P b c a'
_atom_sites_solution_hydrogens geom
_atom_sites_solution_primary direct
_atom_sites_solution_secondary difmap
_audit_creation_method SHELXL-97
_cell_angle_alpha 90.00
_cell_angle_beta 90.00
_cell_angle_gamma 90.00
_cell_formula_units_Z 4
_cell_length_a 12.387(3)
_cell_length_b 11.618(2)
_cell_length_c 18.866(4)
_cell_measurement_reflns_used 4425
_cell_measurement_temperature 293(2)
_cell_measurement_theta_max 27.8744
_cell_measurement_theta_min 2.1591
_cell_volume 2715.0(10)
_computing_cell_refinement crystalclear
_computing_data_collection crystalclear
_computing_data_reduction crystalclear
_computing_molecular_graphics 'Bruker SHELXTL'
_computing_publication_material 'Bruker SHELXTL'
_computing_structure_refinement 'SHELXL-97 (Sheldrick, 1997)'
_computing_structure_solution 'SHELXS-97 (Sheldrick, 1990)'
_diffrn_ambient_temperature 293(2)
_diffrn_measured_fraction_theta_full 0.999
_diffrn_measured_fraction_theta_max 0.999
_diffrn_measurement_device_type 'rigaku saturn'
_diffrn_measurement_method '\w scans'
_diffrn_radiation_monochromator confocal
_diffrn_radiation_source 'rotating anode'
_diffrn_radiation_type MoK\a
_diffrn_radiation_wavelength 0.71073
_diffrn_reflns_av_R_equivalents 0.0670
_diffrn_reflns_av_sigmaI/netI 0.0408
_diffrn_reflns_limit_h_max 16
_diffrn_reflns_limit_h_min -16
_diffrn_reflns_limit_k_max 14
_diffrn_reflns_limit_k_min -15
_diffrn_reflns_limit_l_max 24
_diffrn_reflns_limit_l_min -24
_diffrn_reflns_number 24826
_diffrn_reflns_theta_full 27.92
_diffrn_reflns_theta_max 27.92
_diffrn_reflns_theta_min 2.16
_diffrn_standards_decay_% 0
_diffrn_standards_interval_count 0
_diffrn_standards_interval_time 0
_diffrn_standards_number 0
_exptl_absorpt_coefficient_mu 0.326
_exptl_absorpt_correction_T_max 0.9619
_exptl_absorpt_correction_T_min 0.9376
_exptl_absorpt_correction_type multi-scan
_exptl_absorpt_process_details crystalclear
_exptl_crystal_density_diffrn 1.633
_exptl_crystal_density_method 'not measured'
_exptl_crystal_F_000 1360
_exptl_crystal_size_max 0.20
_exptl_crystal_size_mid 0.18
_exptl_crystal_size_min 0.12
_refine_diff_density_max 0.307
_refine_diff_density_min -0.272
_refine_diff_density_rms 0.066
_refine_ls_extinction_coef 0.0103(15)
_refine_ls_extinction_expression Fc^*^=kFc[1+0.001xFc^2^\l^3^/sin(2\q)]^-1/4^
_refine_ls_extinction_method SHELXL
_refine_ls_goodness_of_fit_ref 1.041
_refine_ls_hydrogen_treatment mixed
_refine_ls_matrix_type full
_refine_ls_number_parameters 220
_refine_ls_number_reflns 3254
_refine_ls_number_restraints 7
_refine_ls_restrained_S_all 1.040
_refine_ls_R_factor_all 0.0810
_refine_ls_R_factor_gt 0.0566
_refine_ls_shift/su_max 0.001
_refine_ls_shift/su_mean 0.000
_refine_ls_structure_factor_coef Fsqd
_refine_ls_weighting_details 'calc w=1/[\s^2^(Fo^2^)+(0.0879P)^2^+0.0000P] where P=(Fo^2^+2Fc^2^)/3'
_refine_ls_weighting_scheme calc
_refine_ls_wR_factor_gt 0.1394
_refine_ls_wR_factor_ref 0.1549
_reflns_number_gt 2375
_reflns_number_total 3254
_reflns_threshold_expression >2sigma(I)
_cod_data_source_file c4ra08084j2.cif
_cod_data_source_block r131208b1
_cod_depositor_comments
;
The following automatic conversions were performed:

data item '_symmetry_cell_setting' value 'Orthorhombic' was changed
to 'orthorhombic' in accordance with the
/home/saulius/struct/COD-crude-data/automatic-downloads/DataCite-retrospective/RSC/depositions/lib/dictionaries/cif_core.dic
dictionary named 'cif_core.dic' version 2.4.2 last updated on
2011-04-26.

Automatic conversion script
Id: cif_fix_values 6909 2019-04-08 15:41:33Z antanas 
;
_cod_original_cell_volume 2715.0(9)
_cod_original_sg_symbol_H-M Pbca
_cod_database_code 7235713

loop_
_symmetry_equiv_pos_as_xyz
'x, y, z'
'-x+1/2, -y, z+1/2'
'-x, y+1/2, -z+1/2'
'x+1/2, -y+1/2, -z'
'-x, -y, -z'
'x-1/2, y, -z-1/2'
'x, -y-1/2, z-1/2'
'-x-1/2, y-1/2, z'

loop_
_atom_site_label
_atom_site_type_symbol
_atom_site_fract_x
_atom_site_fract_y
_atom_site_fract_z
_atom_site_U_iso_or_equiv
_atom_site_adp_type
_atom_site_occupancy
_atom_site_symmetry_multiplicity
_atom_site_calc_flag
_atom_site_refinement_flags
O1 O 0.16722(14) 0.15643(18) 0.68466(10) 0.0530(5) Uani 1 1 d .
O2 O 0.27324(16) 0.04843(17) 0.74728(11) 0.0529(5) Uani 1 1 d .
O3 O 0.49514(16) 0.29610(18) 0.90222(9) 0.0530(5) Uani 1 1 d .
O4 O 0.5724(2) 0.4427(2) 0.85546(11) 0.0795(8) Uani 1 1 d .
O5 O 0.53015(16) 0.52473(19) 0.61065(10) 0.0562(5) Uani 1 1 d .
O6 O 0.38613(19) 0.4699(2) 0.55665(11) 0.0721(7) Uani 1 1 d .
N1 N 0.25230(16) 0.1373(2) 0.71549(10) 0.0398(5) Uani 1 1 d .
N2 N 0.51243(17) 0.3597(2) 0.85273(10) 0.0438(5) Uani 1 1 d .
N3 N 0.44904(17) 0.4665(2) 0.60634(11) 0.0423(5) Uani 1 1 d .
N4 N 0.32521(16) 0.17601(18) 0.55890(9) 0.0361(5) Uani 1 1 d .
N5 N 0.27813(16) 0.15305(19) 0.49426(10) 0.0366(5) Uani 1 1 d D
H5 H 0.2354(18) 0.2037(19) 0.4714(13) 0.043(7) Uiso 1 1 d D
N6 N 0.37135(17) -0.0188(2) 0.49095(11) 0.0405(5) Uani 1 1 d D
H6A H 0.395(2) -0.006(2) 0.5347(7) 0.053(8) Uiso 1 1 d D
H6B H 0.389(2) -0.0855(15) 0.4715(13) 0.058(9) Uiso 1 1 d D
N7 N 0.27131(18) 0.0397(2) 0.39512(11) 0.0429(5) Uani 1 1 d D
H7A H 0.280(2) -0.0281(13) 0.3733(12) 0.045(8) Uiso 1 1 d D
H7B H 0.221(2) 0.085(2) 0.3766(14) 0.069(10) Uiso 1 1 d D
C1 C 0.33387(18) 0.2293(2) 0.71710(12) 0.0336(5) Uani 1 1 d .
C2 C 0.38628(18) 0.2458(2) 0.78074(12) 0.0357(5) Uani 1 1 d .
H2 H 0.3744 0.1975 0.8193 0.043 Uiso 1 1 calc R
C3 C 0.45724(17) 0.3374(2) 0.78476(11) 0.0351(5) Uani 1 1 d .
C4 C 0.47707(18) 0.4097(2) 0.72856(12) 0.0359(5) Uani 1 1 d .
H4 H 0.5251 0.4709 0.7327 0.043 Uiso 1 1 calc R
C5 C 0.42342(17) 0.3885(2) 0.66581(11) 0.0339(5) Uani 1 1 d .
C6 C 0.35005(17) 0.2982(2) 0.65693(12) 0.0328(5) Uani 1 1 d .
C7 C 0.29871(19) 0.2700(2) 0.58783(12) 0.0367(6) Uani 1 1 d .
H7 H 0.2492 0.3195 0.5668 0.044 Uiso 1 1 calc R
C8 C 0.30721(18) 0.0559(2) 0.46037(12) 0.0341(5) Uani 1 1 d .
Cl1 Cl 0.63954(5) 0.22048(6) 0.62554(3) 0.0469(2) Uani 1 1 d .

loop_
_atom_site_aniso_label
_atom_site_aniso_U_11
_atom_site_aniso_U_22
_atom_site_aniso_U_33
_atom_site_aniso_U_23
_atom_site_aniso_U_13
_atom_site_aniso_U_12
O1 0.0431(9) 0.0637(14) 0.0522(11) 0.0046(10) -0.0126(8) -0.0128(9)
O2 0.0628(12) 0.0438(12) 0.0521(11) 0.0048(9) -0.0037(9) -0.0065(9)
O3 0.0639(12) 0.0623(13) 0.0329(9) 0.0007(9) -0.0094(9) -0.0022(10)
O4 0.0966(17) 0.0962(19) 0.0458(12) -0.0007(12) -0.0215(11) -0.0546(15)
O5 0.0549(11) 0.0577(13) 0.0560(12) 0.0079(9) 0.0032(9) -0.0156(10)
O6 0.0782(15) 0.0866(18) 0.0516(12) 0.0272(12) -0.0230(11) -0.0212(13)
N1 0.0437(11) 0.0448(13) 0.0308(10) -0.0024(9) -0.0023(8) -0.0049(10)
N2 0.0426(11) 0.0564(15) 0.0323(11) -0.0068(10) -0.0043(8) -0.0029(11)
N3 0.0471(12) 0.0433(13) 0.0365(11) 0.0019(9) -0.0002(9) 0.0007(10)
N4 0.0399(10) 0.0421(12) 0.0262(9) -0.0029(8) -0.0052(8) -0.0014(9)
N5 0.0436(11) 0.0391(13) 0.0272(9) -0.0028(8) -0.0088(8) 0.0031(9)
N6 0.0463(12) 0.0404(13) 0.0348(11) -0.0030(9) -0.0090(9) 0.0060(10)
N7 0.0527(13) 0.0444(14) 0.0314(10) -0.0080(9) -0.0109(9) 0.0026(10)
C1 0.0325(11) 0.0370(14) 0.0312(11) -0.0041(9) -0.0015(9) -0.0008(10)
C2 0.0371(11) 0.0417(14) 0.0283(11) -0.0014(10) -0.0023(9) 0.0007(10)
C3 0.0338(11) 0.0436(15) 0.0278(11) -0.0076(10) -0.0044(8) 0.0021(10)
C4 0.0341(11) 0.0384(14) 0.0353(12) -0.0067(10) -0.0009(9) -0.0039(10)
C5 0.0349(11) 0.0372(13) 0.0295(11) -0.0024(9) 0.0006(8) 0.0030(10)
C6 0.0329(11) 0.0363(14) 0.0291(11) -0.0063(9) -0.0031(8) 0.0042(9)
C7 0.0375(12) 0.0399(15) 0.0326(12) -0.0010(10) -0.0067(9) 0.0024(10)
C8 0.0345(11) 0.0384(14) 0.0293(11) -0.0021(10) -0.0008(9) -0.0034(10)
Cl1 0.0532(4) 0.0411(4) 0.0464(4) -0.0028(3) 0.0080(3) 0.0011(3)

loop_
_atom_type_symbol
_atom_type_description
_atom_type_scat_dispersion_real
_atom_type_scat_dispersion_imag
_atom_type_scat_source
C C 0.0033 0.0016 'International Tables Vol C Tables 4.2.6.8 and 6.1.1.4'
H H 0.0000 0.0000 'International Tables Vol C Tables 4.2.6.8 and 6.1.1.4'
N N 0.0061 0.0033 'International Tables Vol C Tables 4.2.6.8 and 6.1.1.4'
O O 0.0106 0.0060 'International Tables Vol C Tables 4.2.6.8 and 6.1.1.4'
Cl Cl 0.1484 0.1585 'International Tables Vol C Tables 4.2.6.8 and 6.1.1.4'

loop_
_geom_angle_atom_site_label_1
_geom_angle_atom_site_label_2
_geom_angle_atom_site_label_3
_geom_angle
O2 N1 O1 124.7(2)
O2 N1 C1 117.3(2)
O1 N1 C1 118.0(2)
O3 N2 O4 124.0(2)
O3 N2 C3 118.7(2)
O4 N2 C3 117.3(2)
O5 N3 O6 124.2(2)
O5 N3 C5 118.0(2)
O6 N3 C5 117.8(2)
C7 N4 N5 116.1(2)
C8 N5 N4 118.0(2)
C8 N5 H5 118.4(18)
N4 N5 H5 123.1(18)
C8 N6 H6A 119.9(16)
C8 N6 H6B 123.1(17)
H6A N6 H6B 116.8(16)
C8 N7 H7A 120.9(16)
C8 N7 H7B 121.0(17)
H7A N7 H7B 115.4(16)
C2 C1 C6 123.9(2)
C2 C1 N1 116.3(2)
C6 C1 N1 119.72(19)
C1 C2 C3 117.0(2)
C1 C2 H2 121.5
C3 C2 H2 121.5
C4 C3 C2 122.8(2)
C4 C3 N2 118.7(2)
C2 C3 N2 118.5(2)
C3 C4 C5 117.8(2)
C3 C4 H4 121.1
C5 C4 H4 121.1
C4 C5 C6 123.4(2)
C4 C5 N3 116.0(2)
C6 C5 N3 120.6(2)
C5 C6 C1 115.1(2)
C5 C6 C7 123.3(2)
C1 C6 C7 121.5(2)
N4 C7 C6 117.2(2)
N4 C7 H7 121.4
C6 C7 H7 121.4
N6 C8 N7 121.3(2)
N6 C8 N5 120.6(2)
N7 C8 N5 118.1(2)

loop_
_geom_bond_atom_site_label_1
_geom_bond_atom_site_label_2
_geom_bond_distance
O1 N1 1.224(3)
O2 N1 1.222(3)
O3 N2 1.210(3)
O4 N2 1.218(3)
O5 N3 1.214(3)
O6 N3 1.220(3)
N1 C1 1.471(3)
N2 C3 1.476(3)
N3 C5 1.477(3)
N4 C7 1.264(3)
N4 N5 1.378(2)
N5 C8 1.346(3)
N5 H5 0.902(10)
N6 C8 1.311(3)
N6 H6A 0.887(9)
N6 H6B 0.885(9)
N7 C8 1.322(3)
N7 H7A 0.895(9)
N7 H7B 0.892(10)
C1 C2 1.378(3)
C1 C6 1.403(3)
C2 C3 1.382(3)
C2 H2 0.9300
C3 C4 1.375(3)
C4 C5 1.380(3)
C4 H4 0.9300
C5 C6 1.398(3)
C6 C7 1.487(3)
C7 H7 0.9300

loop_
_geom_hbond_atom_site_label_D
_geom_hbond_atom_site_label_H
_geom_hbond_atom_site_label_A
_geom_hbond_distance_DH
_geom_hbond_distance_HA
_geom_hbond_distance_DA
_geom_hbond_angle_DHA
_geom_hbond_site_symmetry_A
N7 H7B Cl1 0.892(10) 2.470(15) 3.253(3) 147(2) 4_456
N5 H5 Cl1 0.902(10) 2.351(15) 3.196(2) 156(2) 4_456
N6 H6A O4 0.887(9) 2.193(16) 3.014(3) 154(2) 3_646
N6 H6B Cl1 0.885(9) 2.436(15) 3.215(2) 147(2) 5_656
N7 H7A Cl1 0.895(9) 2.447(14) 3.242(3) 148(2) 5_656
N7 H7A O2 0.895(9) 2.48(2) 3.022(3) 119.5(18) 2_554

loop_
_geom_torsion_atom_site_label_1
_geom_torsion_atom_site_label_2
_geom_torsion_atom_site_label_3
_geom_torsion_atom_site_label_4
_geom_torsion
C7 N4 N5 C8 177.6(2)
O2 N1 C1 C2 -39.8(3)
O1 N1 C1 C2 137.8(2)
O2 N1 C1 C6 143.6(2)
O1 N1 C1 C6 -38.8(3)
C6 C1 C2 C3 1.2(4)
N1 C1 C2 C3 -175.3(2)
C1 C2 C3 C4 -0.5(4)
C1 C2 C3 N2 178.2(2)
O3 N2 C3 C4 -179.9(2)
O4 N2 C3 C4 0.7(3)
O3 N2 C3 C2 1.2(3)
O4 N2 C3 C2 -178.1(2)
C2 C3 C4 C5 -0.2(3)
N2 C3 C4 C5 -179.0(2)
C3 C4 C5 C6 0.4(3)
C3 C4 C5 N3 -178.6(2)
O5 N3 C5 C4 16.4(3)
O6 N3 C5 C4 -162.2(2)
O5 N3 C5 C6 -162.6(2)
O6 N3 C5 C6 18.8(3)
C4 C5 C6 C1 0.2(3)
N3 C5 C6 C1 179.1(2)
C4 C5 C6 C7 -175.2(2)
N3 C5 C6 C7 3.8(3)
C2 C1 C6 C5 -1.0(3)
N1 C1 C6 C5 175.4(2)
C2 C1 C6 C7 174.4(2)
N1 C1 C6 C7 -9.2(3)
N5 N4 C7 C6 -178.7(2)
C5 C6 C7 N4 112.1(3)
C1 C6 C7 N4 -62.9(3)
N4 N5 C8 N6 5.7(3)
N4 N5 C8 N7 -172.8(2)
